data_2242866
loop_
_publ_author_name
'Sutthirat, Natwara'
'Ziller, Joseph W.'
'Yang, Jenny Y.'
'Thammavongsy, Zachary'

_publ_section_title
;
 Crystal structure of NiFe(CO)~5~[tris(pyridylmethyl)azaphosphatrane]: a
 synthetic mimic of the NiFe hydrogenase active site incorporating a
 pendant pyridine base
;
_journal_coeditor_code SU5488
_journal_issue 4
_journal_name_full 'Acta Crystallographica Section E'
_journal_page_first 438
_journal_page_last 442
_journal_paper_doi 10.1107/S2056989019003256
_journal_volume 75
_journal_year 2019
_chemical_formula_iupac '[Fe Ni (C24 H30 N7 P) (C O)5]'
_chemical_formula_moiety 'C29 H30 Fe N7 Ni O5 P'
_chemical_formula_sum 'C29 H30 Fe N7 Ni O5 P'
_chemical_formula_weight 702.13
_chemical_name_systematic
Di-\m-carbonyl-tricarbonyl[2,8,9-tris(pyridin-2-ylmethyl)-2,5,8,9-tetraaza-1-phosphabicyclo[3.3.3]undecane]ironnickel
_space_group_crystal_system monoclinic
_space_group_IT_number 14
_space_group_name_Hall '-P 2ybc'
_space_group_name_H-M_alt 'P 1 21/c 1'
_symmetry_space_group_name_Hall '-P 2ybc'
_symmetry_space_group_name_H-M 'P 1 21/c 1'
_atom_sites_solution_hydrogens geom
_atom_sites_solution_primary dual
_atom_sites_solution_secondary difmap
_audit_creation_method SHELXL-2018/3
_cell_angle_alpha 90
_cell_angle_beta 103.1611(16)
_cell_angle_gamma 90
_cell_formula_units_Z 4
_cell_length_a 11.5584(15)
_cell_length_b 12.9709(17)
_cell_length_c 20.761(3)
_cell_measurement_reflns_used 9822
_cell_measurement_temperature 88(2)
_cell_measurement_theta_max 28.93
_cell_measurement_theta_min 2.38
_cell_volume 3030.8(7)
_computing_cell_refinement
;
SAINT (Bruker, 2014)
;
_computing_data_collection
;
APEX2 (Bruker, 2014)
;
_computing_data_reduction
;
SAINT (Bruker, 2014)
;
_computing_molecular_graphics
;
SHELXTL (Sheldrick, 2008) and Mercury (Macrae <i>et al.</i>,
2008)
;
_computing_publication_material
;
SHELXTL (Sheldrick, 2008) and PLATON (Spek, 2009)
;
_computing_structure_refinement
;
SHELXL2014 (Sheldrick, 2015b)
;
_computing_structure_solution
;
SHELXT2014 (Sheldrick, 2015a)
;
_diffrn_ambient_temperature 88(2)
_diffrn_measured_fraction_theta_full 1.000
_diffrn_measured_fraction_theta_max 0.940
_diffrn_measurement_device_type 'Bruker SMART APEX II CCD'
_diffrn_measurement_method '\f and \w scans'
_diffrn_radiation_type MoK\a
_diffrn_radiation_wavelength 0.71073
_diffrn_reflns_av_R_equivalents 0.0264
_diffrn_reflns_av_unetI/netI 0.0236
_diffrn_reflns_limit_h_max 15
_diffrn_reflns_limit_h_min -15
_diffrn_reflns_limit_k_max 16
_diffrn_reflns_limit_k_min -16
_diffrn_reflns_limit_l_max 26
_diffrn_reflns_limit_l_min -26
_diffrn_reflns_number 34054
_diffrn_reflns_theta_full 25.500
_diffrn_reflns_theta_max 29.103
_diffrn_reflns_theta_min 1.809
_diffrn_source 'fine-focus sealed tube'
_exptl_absorpt_coefficient_mu 1.204
_exptl_absorpt_correction_T_max 0.7458
_exptl_absorpt_correction_T_min 0.6539
_exptl_absorpt_correction_type multi-scan
_exptl_absorpt_process_details
;
(SADABS; Bruker, 2014)
;
_exptl_crystal_colour pink
_exptl_crystal_density_diffrn 1.539
_exptl_crystal_density_method not_measured
_exptl_crystal_description block
_exptl_crystal_F_000 1448
_exptl_crystal_size_max 0.354
_exptl_crystal_size_mid 0.342
_exptl_crystal_size_min 0.230
_refine_diff_density_max 0.444
_refine_diff_density_min -0.238
_refine_ls_extinction_method none
_refine_ls_goodness_of_fit_ref 1.039
_refine_ls_hydrogen_treatment constr
_refine_ls_matrix_type full
_refine_ls_number_parameters 397
_refine_ls_number_reflns 7655
_refine_ls_number_restraints 0
_refine_ls_restrained_S_all 1.039
_refine_ls_R_factor_all 0.0285
_refine_ls_R_factor_gt 0.0249
_refine_ls_shift/su_max 0.003
_refine_ls_shift/su_mean 0.000
_refine_ls_structure_factor_coef Fsqd
_refine_ls_weighting_details 'w=1/[\s^2^(Fo^2^)+(0.0306P)^2^+1.4440P] where P=(Fo^2^+2Fc^2^)/3'
_refine_ls_weighting_scheme calc
_refine_ls_wR_factor_gt 0.0626
_refine_ls_wR_factor_ref 0.0645
_reflns_number_gt 6933
_reflns_number_total 7655
_reflns_threshold_expression 'I > 2\s(I)'
_cod_data_source_file su5488sup1.cif
_cod_data_source_block I
_cod_database_code 2242866
_shelx_space_group_comment
;
The symmetry employed for this shelxl refinement is uniquely defined
by the following loop, which should always be used as a source of
symmetry information in preference to the above space-group names.
They are only intended as comments.
;
_shelx_estimated_absorpt_t_min 0.675
_shelx_estimated_absorpt_t_max 0.769

loop_
_space_group_symop_operation_xyz
'x, y, z'
'-x, y+1/2, -z+1/2'
'-x, -y, -z'
'x, -y-1/2, z-1/2'

loop_
_atom_site_type_symbol
_atom_site_label
_atom_site_fract_x
_atom_site_fract_y
_atom_site_fract_z
_atom_site_U_iso_or_equiv
_atom_site_adp_type
_atom_site_calc_flag
_atom_site_occupancy
Ni Ni1 0.78813(2) 0.75961(2) 0.57899(2) 0.01039(5) Uani d 1
Fe Fe1 0.83674(2) 0.81265(2) 0.69699(2) 0.01367(5) Uani d 1
P P1 0.63890(3) 0.74995(2) 0.48985(2) 0.01053(7) Uani d 1
O O1 0.71929(9) 0.96779(7) 0.59941(5) 0.0198(2) Uani d 1
O O2 0.67948(9) 0.62971(8) 0.66169(5) 0.0228(2) Uani d 1
O O3 1.05737(9) 0.92707(9) 0.69826(5) 0.0265(2) Uani d 1
O O4 0.96879(14) 0.67309(10) 0.79969(6) 0.0465(4) Uani d 1
O O5 0.70191(11) 0.93903(10) 0.77117(6) 0.0365(3) Uani d 1
N N1 0.44398(10) 0.72704(9) 0.35041(6) 0.0179(2) Uani d 1
N N2 0.49806(10) 0.76746(8) 0.49634(6) 0.0138(2) Uani d 1
N N3 0.65867(9) 0.83531(8) 0.43151(5) 0.0128(2) Uani d 1
N N4 0.64069(9) 0.63299(8) 0.45488(5) 0.0127(2) Uani d 1
N N5 0.33082(10) 0.68828(9) 0.61849(6) 0.0190(2) Uani d 1
N N6 0.90719(9) 0.82868(8) 0.52801(5) 0.0114(2) Uani d 1
N N7 0.86169(10) 0.61084(8) 0.56854(5) 0.0132(2) Uani d 1
C C1 0.35566(12) 0.76163(11) 0.38478(7) 0.0207(3) Uani d 1
H H1A 0.313191 0.700888 0.396825 0.025 Uiso calc 1
H H1B 0.296821 0.805098 0.354545 0.025 Uiso calc 1
C C2 0.40834(11) 0.82334(10) 0.44759(7) 0.0169(3) Uani d 1
H H2A 0.444677 0.887102 0.434913 0.020 Uiso calc 1
H H2B 0.343065 0.844000 0.468557 0.020 Uiso calc 1
C C3 0.51347(12) 0.80175(10) 0.32364(7) 0.0180(3) Uani d 1
H H3A 0.476938 0.870659 0.324344 0.022 Uiso calc 1
H H3B 0.510531 0.784077 0.276907 0.022 Uiso calc 1
C C4 0.64332(12) 0.80724(10) 0.36131(6) 0.0154(2) Uani d 1
H H4A 0.681047 0.739374 0.358493 0.018 Uiso calc 1
H H4B 0.685152 0.858596 0.339599 0.018 Uiso calc 1
C C5 0.47613(12) 0.61929(10) 0.35048(7) 0.0178(3) Uani d 1
H H5A 0.529927 0.609888 0.320029 0.021 Uiso calc 1
H H5B 0.403319 0.578709 0.332705 0.021 Uiso calc 1
C C6 0.53703(11) 0.57515(10) 0.41838(7) 0.0155(2) Uani d 1
H H6A 0.477702 0.571735 0.446001 0.019 Uiso calc 1
H H6B 0.562387 0.503673 0.412068 0.019 Uiso calc 1
C C7 0.45393(12) 0.69685(10) 0.53978(7) 0.0159(3) Uani d 1
H H7A 0.518926 0.649071 0.559918 0.019 Uiso calc 1
H H7B 0.389244 0.655052 0.512545 0.019 Uiso calc 1
C C8 0.40765(12) 0.74722(10) 0.59474(7) 0.0157(3) Uani d 1
C C9 0.44373(12) 0.84452(11) 0.61977(7) 0.0192(3) Uani d 1
H H9 0.498761 0.883663 0.602136 0.023 Uiso calc 1
C C10 0.39748(13) 0.88323(12) 0.67119(7) 0.0231(3) Uani d 1
H H10 0.420615 0.949320 0.689334 0.028 Uiso calc 1
C C11 0.31717(13) 0.82395(12) 0.69555(7) 0.0235(3) Uani d 1
H H11 0.283070 0.848991 0.730052 0.028 Uiso calc 1
C C12 0.28788(13) 0.72720(13) 0.66827(7) 0.0234(3) Uani d 1
H H12 0.234358 0.686080 0.685815 0.028 Uiso calc 1
C C13 0.74239(11) 0.92003(9) 0.45473(6) 0.0124(2) Uani d 1
H H13A 0.721877 0.952193 0.493917 0.015 Uiso calc 1
H H13B 0.732539 0.973095 0.419624 0.015 Uiso calc 1
C C14 0.87150(11) 0.88702(9) 0.47288(6) 0.0114(2) Uani d 1
C C15 0.95007(11) 0.91641(9) 0.43428(6) 0.0137(2) Uani d 1
H H15 0.922438 0.955186 0.394968 0.016 Uiso calc 1
C C16 1.06887(12) 0.88868(10) 0.45363(7) 0.0159(2) Uani d 1
H H16 1.123360 0.907402 0.427608 0.019 Uiso calc 1
C C17 1.10652(11) 0.83317(10) 0.51164(7) 0.0153(2) Uani d 1
H H17 1.187851 0.815395 0.527082 0.018 Uiso calc 1
C C18 1.02295(11) 0.80406(10) 0.54675(6) 0.0134(2) Uani d 1
H H18 1.048898 0.764760 0.585996 0.016 Uiso calc 1
C C19 0.75915(11) 0.59715(10) 0.45125(6) 0.0140(2) Uani d 1
H H19A 0.804308 0.656203 0.439275 0.017 Uiso calc 1
H H19B 0.750656 0.545493 0.415367 0.017 Uiso calc 1
C C20 0.83023(11) 0.54968(10) 0.51464(6) 0.0128(2) Uani d 1
C C21 0.86477(11) 0.44644(10) 0.51565(7) 0.0157(2) Uani d 1
H H21 0.839128 0.404559 0.477526 0.019 Uiso calc 1
C C22 0.93683(12) 0.40518(10) 0.57267(7) 0.0186(3) Uani d 1
H H22 0.960609 0.334938 0.574257 0.022 Uiso calc 1
C C23 0.97318(12) 0.46874(10) 0.62711(7) 0.0189(3) Uani d 1
H H23 1.024363 0.443586 0.666413 0.023 Uiso calc 1
C C24 0.93330(12) 0.56995(10) 0.62305(7) 0.0172(3) Uani d 1
H H24 0.957788 0.612864 0.660774 0.021 Uiso calc 1
C C25 0.75950(11) 0.88650(10) 0.61819(6) 0.0144(2) Uani d 1
C C26 0.73686(12) 0.70277(10) 0.65656(7) 0.0166(3) Uani d 1
C C27 0.97118(12) 0.88218(10) 0.69752(6) 0.0168(3) Uani d 1
C C28 0.91548(15) 0.72597(12) 0.75931(7) 0.0258(3) Uani d 1
C C29 0.75277(13) 0.88608(12) 0.74254(7) 0.0223(3) Uani d 1

loop_
_atom_site_aniso_label
_atom_site_aniso_U_11
_atom_site_aniso_U_22
_atom_site_aniso_U_33
_atom_site_aniso_U_12
_atom_site_aniso_U_13
_atom_site_aniso_U_23
Ni1 0.01101(8) 0.00995(8) 0.01015(8) 0.00006(5) 0.00225(6) 0.00090(5)
Fe1 0.01742(10) 0.01384(9) 0.01018(9) -0.00202(7) 0.00400(7) 0.00039(6)
P1 0.00903(15) 0.00987(14) 0.01244(15) -0.00003(10) 0.00189(11) 0.00160(11)
O1 0.0256(5) 0.0146(4) 0.0196(5) 0.0043(4) 0.0062(4) 0.0003(4)
O2 0.0267(5) 0.0211(5) 0.0213(5) -0.0078(4) 0.0066(4) 0.0037(4)
O3 0.0194(5) 0.0317(6) 0.0281(6) -0.0041(4) 0.0045(4) 0.0057(5)
O4 0.0709(10) 0.0367(7) 0.0242(6) 0.0018(7) -0.0055(6) 0.0153(5)
O5 0.0357(7) 0.0463(7) 0.0336(6) 0.0003(6) 0.0205(5) -0.0122(6)
N1 0.0166(6) 0.0152(5) 0.0202(6) -0.0025(4) 0.0009(5) 0.0033(4)
N2 0.0096(5) 0.0132(5) 0.0187(5) 0.0009(4) 0.0035(4) 0.0049(4)
N3 0.0122(5) 0.0135(5) 0.0118(5) -0.0035(4) 0.0006(4) 0.0016(4)
N4 0.0105(5) 0.0114(5) 0.0147(5) 0.0006(4) -0.0001(4) -0.0006(4)
N5 0.0132(5) 0.0264(6) 0.0169(6) -0.0024(4) 0.0021(4) 0.0032(5)
N6 0.0120(5) 0.0109(5) 0.0115(5) -0.0010(4) 0.0027(4) -0.0003(4)
N7 0.0136(5) 0.0119(5) 0.0133(5) 0.0006(4) 0.0013(4) 0.0015(4)
C1 0.0116(6) 0.0223(7) 0.0254(7) -0.0005(5) -0.0016(5) 0.0061(5)
C2 0.0112(6) 0.0166(6) 0.0227(7) 0.0034(5) 0.0032(5) 0.0051(5)
C3 0.0179(7) 0.0174(6) 0.0153(6) -0.0043(5) -0.0033(5) 0.0042(5)
C4 0.0162(6) 0.0167(6) 0.0121(6) -0.0026(5) 0.0007(5) 0.0024(5)
C5 0.0174(6) 0.0163(6) 0.0167(6) -0.0044(5) -0.0023(5) 0.0007(5)
C6 0.0151(6) 0.0123(6) 0.0175(6) -0.0035(5) 0.0000(5) 0.0002(5)
C7 0.0129(6) 0.0138(6) 0.0216(7) -0.0012(5) 0.0055(5) 0.0032(5)
C8 0.0098(6) 0.0190(6) 0.0173(6) 0.0023(5) 0.0011(5) 0.0045(5)
C9 0.0152(6) 0.0184(6) 0.0230(7) 0.0026(5) 0.0021(5) 0.0031(5)
C10 0.0229(7) 0.0224(7) 0.0206(7) 0.0081(6) -0.0023(6) -0.0001(5)
C11 0.0176(7) 0.0382(8) 0.0130(6) 0.0097(6) 0.0002(5) 0.0006(6)
C12 0.0138(6) 0.0393(8) 0.0163(7) -0.0006(6) 0.0016(5) 0.0049(6)
C13 0.0112(6) 0.0106(5) 0.0142(6) -0.0012(4) 0.0009(4) 0.0027(4)
C14 0.0122(6) 0.0096(5) 0.0117(6) -0.0024(4) 0.0014(4) -0.0014(4)
C15 0.0166(6) 0.0126(5) 0.0122(6) -0.0028(5) 0.0039(5) 0.0000(4)
C16 0.0162(6) 0.0158(6) 0.0182(6) -0.0042(5) 0.0090(5) -0.0028(5)
C17 0.0108(6) 0.0150(6) 0.0203(6) -0.0001(5) 0.0037(5) -0.0028(5)
C18 0.0129(6) 0.0130(6) 0.0139(6) 0.0007(4) 0.0019(5) -0.0003(4)
C19 0.0138(6) 0.0150(6) 0.0129(6) 0.0028(5) 0.0023(5) 0.0002(5)
C20 0.0109(6) 0.0141(6) 0.0136(6) 0.0003(4) 0.0032(4) 0.0007(5)
C21 0.0142(6) 0.0146(6) 0.0178(6) 0.0004(5) 0.0025(5) -0.0024(5)
C22 0.0191(7) 0.0132(6) 0.0231(7) 0.0037(5) 0.0038(5) 0.0022(5)
C23 0.0198(7) 0.0179(6) 0.0168(6) 0.0051(5) -0.0003(5) 0.0047(5)
C24 0.0197(7) 0.0161(6) 0.0138(6) 0.0019(5) -0.0004(5) 0.0003(5)
C25 0.0144(6) 0.0160(6) 0.0142(6) -0.0019(5) 0.0059(5) -0.0005(5)
C26 0.0167(6) 0.0179(6) 0.0155(6) -0.0002(5) 0.0044(5) 0.0013(5)
C27 0.0202(7) 0.0180(6) 0.0119(6) 0.0037(5) 0.0027(5) 0.0028(5)
C28 0.0376(9) 0.0222(7) 0.0160(7) -0.0068(6) 0.0026(6) 0.0020(6)
C29 0.0233(7) 0.0274(7) 0.0177(7) -0.0060(6) 0.0079(6) -0.0021(6)

loop_
_atom_type_symbol
_atom_type_description
_atom_type_scat_dispersion_real
_atom_type_scat_dispersion_imag
_atom_type_scat_source
C C 0.0033 0.0016 'International Tables Vol C Tables 4.2.6.8 and 6.1.1.4'
H H 0.0000 0.0000 'International Tables Vol C Tables 4.2.6.8 and 6.1.1.4'
N N 0.0061 0.0033 'International Tables Vol C Tables 4.2.6.8 and 6.1.1.4'
O O 0.0106 0.0060 'International Tables Vol C Tables 4.2.6.8 and 6.1.1.4'
P P 0.1023 0.0942 'International Tables Vol C Tables 4.2.6.8 and 6.1.1.4'
Fe Fe 0.3463 0.8444 'International Tables Vol C Tables 4.2.6.8 and 6.1.1.4'
Ni Ni 0.3393 1.1124 'International Tables Vol C Tables 4.2.6.8 and 6.1.1.4'

loop_
_geom_angle_atom_site_label_1
_geom_angle_atom_site_label_2
_geom_angle_atom_site_label_3
_geom_angle
_geom_angle_publ_flag
C28 Fe1 C25 168.88(6) y
C27 Fe1 C26 144.68(6) y
C26 Ni1 N6 155.94(5) y
C25 Ni1 N7 159.65(5) y
Ni1 C25 Fe1 80.85(5) y
Fe1 C26 Ni1 79.42(5) y
C25 Ni1 C26 81.98(6) ?
C25 Ni1 N6 92.52(5) ?
C26 Ni1 N7 86.91(5) ?
N6 Ni1 N7 90.71(4) ?
C25 Ni1 P1 103.14(4) ?
C26 Ni1 P1 109.64(4) ?
N6 Ni1 P1 94.41(3) ?
N7 Ni1 P1 96.63(3) ?
C25 Ni1 Fe1 50.14(4) ?
C26 Ni1 Fe1 48.94(4) ?
N6 Ni1 Fe1 110.45(3) ?
N7 Ni1 Fe1 110.13(3) ?
P1 Ni1 Fe1 142.544(13) ?
C29 Fe1 C27 107.71(6) ?
C29 Fe1 C28 101.57(7) ?
C27 Fe1 C28 90.81(7) ?
C29 Fe1 C26 106.61(6) ?
C28 Fe1 C26 90.34(7) ?
C29 Fe1 C25 88.96(6) ?
C27 Fe1 C25 89.34(6) ?
C26 Fe1 C25 83.15(6) ?
C29 Fe1 Ni1 130.16(5) ?
C27 Fe1 Ni1 98.42(4) ?
C28 Fe1 Ni1 120.04(5) ?
C26 Fe1 Ni1 51.64(4) ?
C25 Fe1 Ni1 49.01(4) ?
N2 P1 N4 105.29(6) ?
N2 P1 N3 105.07(5) ?
N4 P1 N3 105.28(5) ?
N2 P1 Ni1 120.47(4) ?
N4 P1 Ni1 109.00(4) ?
N3 P1 Ni1 110.62(4) ?
N2 P1 N1 66.17(5) ?
N4 P1 N1 66.91(4) ?
N3 P1 N1 66.56(4) ?
Ni1 P1 N1 173.31(3) ?
C1 N1 C5 120.69(11) ?
C1 N1 C3 119.87(11) ?
C5 N1 C3 118.84(12) ?
C1 N1 P1 87.48(8) ?
C5 N1 P1 87.80(7) ?
C3 N1 P1 87.03(7) ?
C7 N2 C2 116.50(10) ?
C7 N2 P1 116.56(9) ?
C2 N2 P1 123.92(9) ?
C13 N3 C4 115.52(10) ?
C13 N3 P1 116.08(8) ?
C4 N3 P1 122.69(8) ?
C19 N4 C6 118.27(10) ?
C19 N4 P1 114.31(8) ?
C6 N4 P1 126.42(9) ?
C12 N5 C8 117.27(13) ?
C18 N6 C14 117.94(11) ?
C18 N6 Ni1 118.19(8) ?
C14 N6 Ni1 123.43(8) ?
C24 N7 C20 117.48(11) ?
C24 N7 Ni1 116.85(9) ?
C20 N7 Ni1 125.09(8) ?
N1 C1 C2 113.21(11) ?
N1 C1 H1A 108.9 ?
C2 C1 H1A 108.9 ?
N1 C1 H1B 108.9 ?
C2 C1 H1B 108.9 ?
H1A C1 H1B 107.7 ?
N2 C2 C1 114.26(11) ?
N2 C2 H2A 108.7 ?
C1 C2 H2A 108.7 ?
N2 C2 H2B 108.7 ?
C1 C2 H2B 108.7 ?
H2A C2 H2B 107.6 ?
N1 C3 C4 113.62(11) ?
N1 C3 H3A 108.8 ?
C4 C3 H3A 108.8 ?
N1 C3 H3B 108.8 ?
C4 C3 H3B 108.8 ?
H3A C3 H3B 107.7 ?
N3 C4 C3 113.63(11) ?
N3 C4 H4A 108.8 ?
C3 C4 H4A 108.8 ?
N3 C4 H4B 108.8 ?
C3 C4 H4B 108.8 ?
H4A C4 H4B 107.7 ?
N1 C5 C6 115.16(11) ?
N1 C5 H5A 108.5 ?
C6 C5 H5A 108.5 ?
N1 C5 H5B 108.5 ?
C6 C5 H5B 108.5 ?
H5A C5 H5B 107.5 ?
N4 C6 C5 115.63(10) ?
N4 C6 H6A 108.4 ?
C5 C6 H6A 108.4 ?
N4 C6 H6B 108.4 ?
C5 C6 H6B 108.4 ?
H6A C6 H6B 107.4 ?
N2 C7 C8 115.39(11) ?
N2 C7 H7A 108.4 ?
C8 C7 H7A 108.4 ?
N2 C7 H7B 108.4 ?
C8 C7 H7B 108.4 ?
H7A C7 H7B 107.5 ?
N5 C8 C9 122.97(13) ?
N5 C8 C7 113.97(12) ?
C9 C8 C7 123.04(12) ?
C10 C9 C8 118.59(13) ?
C10 C9 H9 120.7 ?
C8 C9 H9 120.7 ?
C11 C10 C9 119.06(14) ?
C11 C10 H10 120.5 ?
C9 C10 H10 120.5 ?
C10 C11 C12 118.31(14) ?
C10 C11 H11 120.8 ?
C12 C11 H11 120.8 ?
N5 C12 C11 123.78(14) ?
N5 C12 H12 118.1 ?
C11 C12 H12 118.1 ?
N3 C13 C14 114.05(10) ?
N3 C13 H13A 108.7 ?
C14 C13 H13A 108.7 ?
N3 C13 H13B 108.7 ?
C14 C13 H13B 108.7 ?
H13A C13 H13B 107.6 ?
N6 C14 C15 121.67(11) ?
N6 C14 C13 117.44(10) ?
C15 C14 C13 120.88(11) ?
C16 C15 C14 119.60(12) ?
C16 C15 H15 120.2 ?
C14 C15 H15 120.2 ?
C17 C16 C15 118.73(12) ?
C17 C16 H16 120.6 ?
C15 C16 H16 120.6 ?
C16 C17 C18 118.65(12) ?
C16 C17 H17 120.7 ?
C18 C17 H17 120.7 ?
N6 C18 C17 123.31(12) ?
N6 C18 H18 118.3 ?
C17 C18 H18 118.3 ?
N4 C19 C20 114.39(10) ?
N4 C19 H19A 108.7 ?
C20 C19 H19A 108.7 ?
N4 C19 H19B 108.7 ?
C20 C19 H19B 108.7 ?
H19A C19 H19B 107.6 ?
N7 C20 C21 121.89(12) ?
N7 C20 C19 118.11(11) ?
C21 C20 C19 119.97(11) ?
C22 C21 C20 119.72(12) ?
C22 C21 H21 120.1 ?
C20 C21 H21 120.1 ?
C23 C22 C21 118.52(12) ?
C23 C22 H22 120.7 ?
C21 C22 H22 120.7 ?
C22 C23 C24 118.61(12) ?
C22 C23 H23 120.7 ?
C24 C23 H23 120.7 ?
N7 C24 C23 123.70(12) ?
N7 C24 H24 118.2 ?
C23 C24 H24 118.2 ?
O1 C25 Ni1 136.54(11) ?
O1 C25 Fe1 142.51(11) ?
O2 C26 Fe1 149.46(11) ?
O2 C26 Ni1 130.79(11) ?
O3 C27 Fe1 179.54(13) ?
O4 C28 Fe1 177.65(15) ?
O5 C29 Fe1 175.78(14) ?

loop_
_geom_bond_atom_site_label_1
_geom_bond_atom_site_label_2
_geom_bond_distance
_geom_bond_publ_flag
Ni1 Fe1 2.4828(4) y
Ni1 C25 1.8983(13) y
Ni1 C26 1.9805(13) y
Ni1 N6 2.1167(11) y
Ni1 N7 2.1394(11) y
Ni1 P1 2.2276(4) y
Fe1 C29 1.7781(15) ?
Fe1 C27 1.7946(14) ?
Fe1 C28 1.7971(16) ?
Fe1 C26 1.9046(14) ?
Fe1 C25 1.9304(13) ?
P1 N2 1.6792(12) ?
P1 N4 1.6841(11) ?
P1 N3 1.6944(11) ?
P1 N1 3.2518(13) ?
O1 C25 1.1821(16) ?
O2 C26 1.1754(17) ?
O3 C27 1.1509(17) ?
O4 C28 1.148(2) ?
O5 C29 1.1531(19) ?
N1 C1 1.4438(19) ?
N1 C5 1.4461(17) ?
N1 C3 1.4479(17) ?
N2 C7 1.4566(16) ?
N2 C2 1.4653(17) ?
N3 C13 1.4711(16) ?
N3 C4 1.4731(16) ?
N4 C19 1.4640(16) ?
N4 C6 1.4693(16) ?
N5 C12 1.343(2) ?
N5 C8 1.3474(17) ?
N6 C18 1.3441(16) ?
N6 C14 1.3556(16) ?
N7 C24 1.3492(17) ?
N7 C20 1.3522(16) ?
C1 C2 1.533(2) ?
C1 H1A 0.9900 ?
C1 H1B 0.9900 ?
C2 H2A 0.9900 ?
C2 H2B 0.9900 ?
C3 C4 1.5280(18) ?
C3 H3A 0.9900 ?
C3 H3B 0.9900 ?
C4 H4A 0.9900 ?
C4 H4B 0.9900 ?
C5 C6 1.5358(18) ?
C5 H5A 0.9900 ?
C5 H5B 0.9900 ?
C6 H6A 0.9900 ?
C6 H6B 0.9900 ?
C7 C8 1.5143(19) ?
C7 H7A 0.9900 ?
C7 H7B 0.9900 ?
C8 C9 1.3921(19) ?
C9 C10 1.392(2) ?
C9 H9 0.9500 ?
C10 C11 1.386(2) ?
C10 H10 0.9500 ?
C11 C12 1.387(2) ?
C11 H11 0.9500 ?
C12 H12 0.9500 ?
C13 C14 1.5153(17) ?
C13 H13A 0.9900 ?
C13 H13B 0.9900 ?
C14 C15 1.3941(17) ?
C15 C16 1.3875(19) ?
C15 H15 0.9500 ?
C16 C17 1.3855(19) ?
C16 H16 0.9500 ?
C17 C18 1.3882(18) ?
C17 H17 0.9500 ?
C18 H18 0.9500 ?
C19 C20 1.5146(17) ?
C19 H19A 0.9900 ?
C19 H19B 0.9900 ?
C20 C21 1.3962(17) ?
C21 C22 1.3902(19) ?
C21 H21 0.9500 ?
C22 C23 1.385(2) ?
C22 H22 0.9500 ?
C23 C24 1.3875(18) ?
C23 H23 0.9500 ?
C24 H24 0.9500 ?

loop_
_geom_hbond_atom_site_label_D
_geom_hbond_atom_site_label_H
_geom_hbond_atom_site_label_A
_geom_hbond_site_symmetry_A
_geom_hbond_distance_DH
_geom_hbond_distance_HA
_geom_hbond_distance_DA
_geom_hbond_angle_DHA
_geom_hbond_publ_flag
C7 H7A O2 . 0.99 2.49 3.3100(18) 140 yes
C13 H13A O1 . 0.99 2.21 3.1372(16) 156 yes
C5 H5A O5 4_575 0.99 2.51 3.4713(19) 164 yes
C15 H15 O3 3_776 0.95 2.52 3.4048(17) 156 yes
C16 H16 O1 3_776 0.95 2.59 3.4499(18) 151 yes
C17 H17 Cg6 1_655 0.95 2.83 3.6231(16) 142 yes
C22 H22 Cg7 3_766 0.95 2.99 3.8527(15) 152 yes

loop_
_geom_torsion_atom_site_label_1
_geom_torsion_atom_site_label_2
_geom_torsion_atom_site_label_3
_geom_torsion_atom_site_label_4
_geom_torsion
N4 P1 N2 C7 64.08(11)
N3 P1 N2 C7 174.98(9)
Ni1 P1 N2 C7 -59.46(11)
N1 P1 N2 C7 119.67(10)
N4 P1 N2 C2 -95.51(11)
N3 P1 N2 C2 15.39(12)
Ni1 P1 N2 C2 140.95(9)
N1 P1 N2 C2 -39.92(10)
N2 P1 N3 C13 112.78(9)
N4 P1 N3 C13 -136.32(9)
Ni1 P1 N3 C13 -18.71(10)
N1 P1 N3 C13 167.84(10)
N2 P1 N3 C4 -95.07(11)
N4 P1 N3 C4 15.83(11)
Ni1 P1 N3 C4 133.44(9)
N1 P1 N3 C4 -40.01(9)
N2 P1 N4 C19 -173.60(9)
N3 P1 N4 C19 75.66(10)
Ni1 P1 N4 C19 -43.04(9)
N1 P1 N4 C19 131.28(9)
N2 P1 N4 C6 18.13(12)
N3 P1 N4 C6 -92.61(11)
Ni1 P1 N4 C6 148.69(10)
N1 P1 N4 C6 -36.99(10)
C5 N1 C1 C2 108.47(14)
C3 N1 C1 C2 -62.59(16)
P1 N1 C1 C2 22.53(10)
C7 N2 C2 C1 -82.09(14)
P1 N2 C2 C1 77.51(14)
N1 C1 C2 N2 -58.08(15)
C1 N1 C3 C4 108.77(14)
C5 N1 C3 C4 -62.46(16)
P1 N1 C3 C4 23.39(11)
C13 N3 C4 C3 -129.51(11)
P1 N3 C4 C3 78.20(13)
N1 C3 C4 N3 -59.78(15)
C1 N1 C5 C6 -65.16(16)
C3 N1 C5 C6 105.99(14)
P1 N1 C5 C6 20.60(11)
C19 N4 C6 C5 -97.58(13)
P1 N4 C6 C5 70.27(15)
N1 C5 C6 N4 -52.43(16)
C2 N2 C7 C8 -75.67(15)
P1 N2 C7 C8 123.20(11)
C12 N5 C8 C9 0.4(2)
C12 N5 C8 C7 178.71(12)
N2 C7 C8 N5 157.37(11)
N2 C7 C8 C9 -24.33(18)
N5 C8 C9 C10 -0.7(2)
C7 C8 C9 C10 -178.84(13)
C8 C9 C10 C11 -0.1(2)
C9 C10 C11 C12 1.2(2)
C8 N5 C12 C11 0.7(2)
C10 C11 C12 N5 -1.5(2)
C4 N3 C13 C14 -82.37(13)
P1 N3 C13 C14 71.80(12)
C18 N6 C14 C15 3.48(17)
Ni1 N6 C14 C15 -168.78(9)
C18 N6 C14 C13 -176.16(11)
Ni1 N6 C14 C13 11.58(15)
N3 C13 C14 N6 -70.00(14)
N3 C13 C14 C15 110.36(13)
N6 C14 C15 C16 -2.31(19)
C13 C14 C15 C16 177.31(11)
C14 C15 C16 C17 -0.75(19)
C15 C16 C17 C18 2.47(19)
C14 N6 C18 C17 -1.67(18)
Ni1 N6 C18 C17 171.00(10)
C16 C17 C18 N6 -1.3(2)
C6 N4 C19 C20 -109.08(13)
P1 N4 C19 C20 81.62(12)
C24 N7 C20 C21 3.25(18)
Ni1 N7 C20 C21 -167.68(9)
C24 N7 C20 C19 -174.58(11)
Ni1 N7 C20 C19 14.49(16)
N4 C19 C20 N7 -64.57(15)
N4 C19 C20 C21 117.56(13)
N7 C20 C21 C22 -2.2(2)
C19 C20 C21 C22 175.61(12)
C20 C21 C22 C23 -0.5(2)
C21 C22 C23 C24 1.9(2)
C20 N7 C24 C23 -1.8(2)
Ni1 N7 C24 C23 169.90(11)
C22 C23 C24 N7 -0.8(2)
C26 Ni1 C25 O1 -141.55(16)
N6 Ni1 C25 O1 61.98(15)
N7 Ni1 C25 O1 160.87(12)
P1 Ni1 C25 O1 -33.15(15)
Fe1 Ni1 C25 O1 176.74(18)
C26 Ni1 C25 Fe1 41.71(5)
N6 Ni1 C25 Fe1 -114.76(4)
N7 Ni1 C25 Fe1 -15.87(16)
P1 Ni1 C25 Fe1 150.12(3)

_cod_database_fobs_code 2242866
